data_4320169
loop_
_publ_author_name
'Yucang Liang'
'Maochun Hong'
'Weiping Su'
'Rong Cao'
'Wenjian Zhang'

_publ_section_title
;
 Preparations, Structures, and Magnetic Properties of a Series of Novel
 Copper(II)-Lanthanide(III) Coordination Polymers via Hydrothermal
 Reaction
;
_journal_name_full 'Inorganic Chemistry'
_journal_page_first 4574
_journal_page_last 4582
_journal_paper_doi 10.1021/ic0100929
_journal_volume 40
_journal_year 2001
_chemical_formula_sum 'C56 H56 Cu2 Gd4 N8 O48'
_chemical_formula_weight 2365.17
_chemical_name_systematic
;
  ?
;
_space_group_IT_number 14
_symmetry_cell_setting monoclinic
_symmetry_space_group_name_Hall '-P 2ybc'
_symmetry_space_group_name_H-M 'P 1 21/c 1'
_atom_sites_solution_hydrogens geom
_atom_sites_solution_primary direct
_atom_sites_solution_secondary difmap
_audit_creation_method SHELXL
_cell_angle_alpha 90.00
_cell_angle_beta 97.36(2)
_cell_angle_gamma 90.00
_cell_formula_units_Z 1
_cell_length_a 9.260(2)
_cell_length_b 25.543(5)
_cell_length_c 7.7815(13)
_cell_measurement_temperature 293(2)
_cell_measurement_theta_max 25.01
_cell_measurement_theta_min 1.59
_cell_volume 1825.4(6)
_computing_structure_refinement 'SHELXL-93 (Sheldrick, 1993)'
_computing_structure_solution 'SHELXS-86 (Sheldrick, 1990)'
_diffrn_ambient_temperature 293(2)
_diffrn_radiation_monochromator graphite
_diffrn_radiation_source 'fine-focus sealed tube'
_diffrn_radiation_type MoK\a
_diffrn_radiation_wavelength 0.71073
_diffrn_reflns_av_R_equivalents 0.0275
_diffrn_reflns_av_sigmaI/netI 0.0382
_diffrn_reflns_limit_h_max 8
_diffrn_reflns_limit_h_min -11
_diffrn_reflns_limit_k_max 18
_diffrn_reflns_limit_k_min -30
_diffrn_reflns_limit_l_max 9
_diffrn_reflns_limit_l_min -8
_diffrn_reflns_number 7299
_diffrn_reflns_theta_max 25.01
_diffrn_reflns_theta_min 1.59
_exptl_absorpt_coefficient_mu 4.271
_exptl_crystal_colour blue
_exptl_crystal_density_diffrn 2.152
_exptl_crystal_description rectangular
_exptl_crystal_F_000 1146
_exptl_crystal_size_max 0.45
_exptl_crystal_size_mid 0.20
_exptl_crystal_size_min 0.15
_refine_diff_density_max 1.233
_refine_diff_density_min -2.223
_refine_diff_density_rms 0.189
_refine_ls_extinction_method none
_refine_ls_goodness_of_fit_all 1.071
_refine_ls_goodness_of_fit_obs 1.099
_refine_ls_matrix_type full
_refine_ls_number_parameters 268
_refine_ls_number_reflns 3179
_refine_ls_number_restraints 0
_refine_ls_restrained_S_all 1.071
_refine_ls_restrained_S_obs 1.099
_refine_ls_R_factor_all 0.0391
_refine_ls_R_factor_obs 0.0341
_refine_ls_shift/esd_max 0.003
_refine_ls_shift/esd_mean 0.001
_refine_ls_structure_factor_coef Fsqd
_refine_ls_weighting_details 'w=1/[\s^2^(Fo^2^)+(0.0574P)^2^+1.6047P] where P=(Fo^2^+2Fc^2^)/3'
_refine_ls_weighting_scheme calc
_refine_ls_wR_factor_all 0.0911
_refine_ls_wR_factor_obs 0.0882
_reflns_number_observed 2853
_reflns_number_total 3179
_reflns_observed_criterion >2sigma(I)
_cod_data_source_file ic0100929_4.cif
_cod_data_source_block lyc
_cod_depositor_comments
;
The following automatic conversions were performed:

'_symmetry_cell_setting' value 'Monoclinic' changed to 'monoclinic'
according to the built-in table from CIF Core dictionary named
'cif_core.dic' version 2.4.1 from 2010-06-29.

Automatic conversion script
Id: cif_fix_values 1646 2011-03-28 12:23:43Z adriana 

The following automatic conversions were performed:

'_refine_ls_weighting_scheme' value 'calc
w=1/[\s^2^(Fo^2^)+(0.0574P)^2^+1.6047P] where P=(Fo^2^+2Fc^2^)/3' was
changed to 'calc'. New tag '_refine_ls_weighting_details' was
created. The value of the new tag was set to
'w=1/[\s^2^(Fo^2^)+(0.0574P)^2^+1.6047P] where P=(Fo^2^+2Fc^2^)/3'.

Automatic conversion script
Id: cif_fix_values 3143 2015-03-26 13:38:13Z robertas 
;
_cod_original_cell_volume 1825.3(6)
_cod_database_code 4320169

loop_
_symmetry_equiv_pos_as_xyz
'x, y, z'
'-x, y+1/2, -z+1/2'
'-x, -y, -z'
'x, -y-1/2, z-1/2'

loop_
_atom_site_aniso_label
_atom_site_aniso_U_11
_atom_site_aniso_U_22
_atom_site_aniso_U_33
_atom_site_aniso_U_23
_atom_site_aniso_U_13
_atom_site_aniso_U_12
Gd 0.0090(2) 0.0167(2) 0.0132(2) 0.00045(9) 0.00110(10) 0.00048(9)
Cu 0.0246(5) 0.0392(6) 0.0203(5) 0.0112(4) 0.0030(4) 0.0138(4)
O1 0.010(2) 0.027(2) 0.024(2) 0.006(2) 0.0001(14) 0.002(2)
O2 0.025(2) 0.024(2) 0.036(2) 0.016(2) 0.003(2) 0.003(2)
O3 0.010(2) 0.038(2) 0.028(2) 0.006(2) 0.001(2) -0.002(2)
O4 0.020(2) 0.026(2) 0.040(2) 0.009(2) -0.001(2) 0.002(2)
O5 0.026(2) 0.035(2) 0.027(2) 0.009(2) 0.003(2) 0.010(2)
O6 0.019(2) 0.025(2) 0.040(2) 0.004(2) 0.005(2) 0.002(2)
O7 0.016(2) 0.039(2) 0.016(2) 0.007(2) 0.0010(14) 0.005(2)
O8 0.033(2) 0.069(3) 0.020(2) 0.014(2) 0.011(2) 0.022(2)
O9 0.034(3) 0.053(3) 0.020(2) -0.001(2) 0.005(2) 0.012(2)
O10 0.025(2) 0.025(2) 0.044(2) 0.008(2) 0.003(2) -0.001(2)
O11 0.033(2) 0.027(2) 0.025(2) -0.007(2) 0.011(2) -0.009(2)
N1 0.009(2) 0.017(2) 0.013(2) 0.001(2) 0.001(2) 0.000(2)
N2 0.023(2) 0.024(2) 0.020(2) 0.002(2) 0.001(2) 0.003(2)
C11 0.016(3) 0.018(3) 0.021(3) -0.002(2) 0.001(2) 0.002(2)
C12 0.013(3) 0.018(3) 0.021(3) 0.001(2) 0.002(2) -0.003(2)
C13 0.017(3) 0.036(3) 0.036(3) 0.016(3) 0.004(2) 0.002(2)
C14 0.017(3) 0.038(3) 0.031(3) 0.011(3) 0.005(2) -0.002(3)
C15 0.011(3) 0.025(3) 0.020(3) -0.001(2) 0.002(2) -0.001(2)
C16 0.010(3) 0.021(3) 0.016(2) -0.003(2) 0.003(2) 0.001(2)
C17 0.012(3) 0.029(3) 0.019(3) -0.004(2) -0.001(2) -0.002(2)
C21 0.021(3) 0.018(3) 0.030(3) -0.002(2) 0.000(2) 0.000(2)
C22 0.018(3) 0.021(3) 0.025(3) 0.000(2) -0.001(2) 0.001(2)
C23 0.020(3) 0.035(3) 0.026(3) 0.009(2) 0.005(2) 0.003(2)
C24 0.022(3) 0.040(4) 0.024(3) 0.004(3) 0.004(2) -0.003(3)
C25 0.019(3) 0.029(3) 0.017(3) 0.003(2) 0.000(2) 0.001(2)
C26 0.022(3) 0.027(3) 0.017(2) 0.002(2) -0.004(2) 0.007(2)
C27 0.017(3) 0.028(3) 0.017(2) 0.004(2) -0.001(2) 0.003(2)
O01 0.026(2) 0.053(3) 0.041(3) 0.002(2) 0.001(2) 0.005(2)

loop_
_atom_site_label
_atom_site_type_symbol
_atom_site_fract_x
_atom_site_fract_y
_atom_site_fract_z
_atom_site_U_iso_or_equiv
_atom_site_thermal_displace_type
_atom_site_occupancy
_atom_site_calc_flag
_atom_site_refinement_flags
_atom_site_disorder_group
Gd Gd 0.51225(2) 0.650600(9) 0.58723(3) 0.01299(12) Uani 1 d . .
Cu Cu 1.0000 0.5000 1.5000 0.0280(3) Uani 1 d S .
O1 O 0.4902(4) 0.70646(14) 0.3348(5) 0.0203(8) Uani 1 d . .
O2 O 0.5903(4) 0.76566(15) 0.1779(5) 0.0286(9) Uani 1 d . .
O3 O 1.2632(4) 0.6566(2) 0.4924(5) 0.0255(9) Uani 1 d . .
O4 O 1.1416(4) 0.58883(15) 0.5888(5) 0.0292(9) Uani 1 d . .
O5 O 1.1914(4) 0.4834(2) 1.4367(5) 0.0292(9) Uani 1 d . .
O6 O 1.3423(4) 0.50838(15) 1.2478(5) 0.0280(9) Uani 1 d . .
O7 O 0.7044(4) 0.6233(2) 0.7994(5) 0.0239(8) Uani 1 d . .
O8 O 0.6142(5) 0.6171(2) 1.0518(5) 0.0399(12) Uani 1 d . .
O9 O 0.3972(5) 0.6639(2) 0.8480(5) 0.0356(10) Uani 1 d . .
O10 O 0.4368(4) 0.5654(2) 0.6722(6) 0.0314(9) Uani 1 d . .
O11 O 0.5215(4) 0.59157(15) 0.3494(5) 0.0280(9) Uani 1 d . .
N1 N 0.7494(4) 0.6665(2) 0.4548(5) 0.0133(8) Uani 1 d . .
N2 N 0.9698(5) 0.5334(2) 1.2699(6) 0.0223(10) Uani 1 d . .
C11 C 0.5965(6) 0.7280(2) 0.2796(7) 0.0182(11) Uani 1 d . .
C12 C 0.7459(5) 0.7049(2) 0.3372(7) 0.0173(11) Uani 1 d . .
C13 C 0.8698(6) 0.7228(2) 0.2709(8) 0.0295(13) Uani 1 d . .
C14 C 1.0024(6) 0.6991(2) 0.3269(8) 0.0288(13) Uani 1 d . .
C15 C 1.0068(6) 0.6590(2) 0.4474(7) 0.0188(11) Uani 1 d . .
C16 C 0.8779(6) 0.6437(2) 0.5069(7) 0.0153(11) Uani 1 d . .
C17 C 1.1478(6) 0.6320(2) 0.5161(7) 0.0202(11) Uani 1 d . .
C21 C 1.2227(6) 0.5073(2) 1.3024(7) 0.0232(12) Uani 1 d . .
C22 C 1.0956(6) 0.5367(2) 1.1998(7) 0.0215(11) Uani 1 d . .
C23 C 1.1065(6) 0.5650(2) 1.0517(7) 0.0268(13) Uani 1 d . .
C24 C 0.9810(6) 0.5886(2) 0.9691(7) 0.0286(13) Uani 1 d . .
C25 C 0.8503(6) 0.5848(2) 1.0399(7) 0.0217(12) Uani 1 d . .
C26 C 0.8498(6) 0.5570(2) 1.1919(7) 0.0226(12) Uani 1 d . .
C27 C 0.7119(6) 0.6106(2) 0.9575(7) 0.0210(11) Uani 1 d . .
O01 O 0.2549(5) 0.7273(2) 0.0629(6) 0.0400(11) Uani 1 d . .

loop_
_atom_type_symbol
_atom_type_description
_atom_type_scat_dispersion_real
_atom_type_scat_dispersion_imag
_atom_type_scat_source
C C 0.0033 0.0016 'International Tables Vol C Tables 4.2.6.8 and 6.1.1.4'
H H 0.0000 0.0000 'International Tables Vol C Tables 4.2.6.8 and 6.1.1.4'
N N 0.0061 0.0033 'International Tables Vol C Tables 4.2.6.8 and 6.1.1.4'
O O 0.0106 0.0060 'International Tables Vol C Tables 4.2.6.8 and 6.1.1.4'
Cu Cu 0.3201 1.2651 'International Tables Vol C Tables 4.2.6.8 and 6.1.1.4'
Gd Gd -0.1653 3.9035 'International Tables Vol C Tables 4.2.6.8 and 6.1.1.4'

loop_
_geom_angle_atom_site_label_1
_geom_angle_atom_site_label_2
_geom_angle_atom_site_label_3
_geom_angle
_geom_angle_site_symmetry_1
_geom_angle_site_symmetry_3
_geom_angle_publ_flag
O3 Gd O2 106.83(14) 1_455 4_576 ?
O3 Gd O7 149.54(13) 1_455 . ?
O2 Gd O7 83.34(14) 4_576 . ?
O3 Gd O11 85.93(14) 1_455 . ?
O2 Gd O11 140.21(14) 4_576 . ?
O7 Gd O11 104.74(14) . . ?
O3 Gd O10 80.61(14) 1_455 . ?
O2 Gd O10 146.58(15) 4_576 . ?
O7 Gd O10 76.14(14) . . ?
O11 Gd O10 71.54(14) . . ?
O3 Gd O1 74.14(13) 1_455 . ?
O2 Gd O1 72.28(14) 4_576 . ?
O7 Gd O1 135.87(12) . . ?
O11 Gd O1 75.60(14) . . ?
O10 Gd O1 139.58(14) . . ?
O3 Gd O9 74.58(14) 1_455 . ?
O2 Gd O9 76.8(2) 4_576 . ?
O7 Gd O9 80.23(14) . . ?
O11 Gd O9 142.60(15) . . ?
O10 Gd O9 73.9(2) . . ?
O1 Gd O9 126.52(14) . . ?
O3 Gd N1 136.18(13) 1_455 . ?
O2 Gd N1 74.31(14) 4_576 . ?
O7 Gd N1 73.92(13) . . ?
O11 Gd N1 70.96(13) . . ?
O10 Gd N1 123.09(14) . . ?
O1 Gd N1 64.45(12) . . ?
O9 Gd N1 143.00(14) . . ?
O5 Cu O5 180.000(1) 3_768 . ?
O5 Cu N2 96.2(2) 3_768 . ?
O5 Cu N2 83.8(2) . . ?
O5 Cu N2 83.8(2) 3_768 3_768 ?
O5 Cu N2 96.2(2) . 3_768 ?
N2 Cu N2 180.000(2) . 3_768 ?
C11 O1 Gd 123.5(3) . . ?
C11 O2 Gd 152.6(4) . 4_575 ?
C17 O3 Gd 137.2(4) . 1_655 ?
C21 O5 Cu 114.4(3) . . ?
C27 O7 Gd 134.0(3) . . ?
C16 N1 C12 118.0(4) . . ?
C16 N1 Gd 125.4(3) . . ?
C12 N1 Gd 116.2(3) . . ?
C26 N2 C22 119.8(5) . . ?
C26 N2 Cu 128.3(4) . . ?
C22 N2 Cu 111.4(4) . . ?
O2 C11 O1 125.8(5) . . ?
O2 C11 C12 117.1(5) . . ?
O1 C11 C12 117.1(4) . . ?
N1 C12 C13 122.9(5) . . ?
N1 C12 C11 115.3(4) . . ?
C13 C12 C11 121.7(5) . . ?
C14 C13 C12 118.6(5) . . ?
C15 C14 C13 118.9(5) . . ?
C14 C15 C16 118.8(5) . . ?
C14 C15 C17 121.7(5) . . ?
C16 C15 C17 119.5(5) . . ?
N1 C16 C15 122.9(5) . . ?
O4 C17 O3 126.4(5) . . ?
O4 C17 C15 118.5(5) . . ?
O3 C17 C15 115.1(5) . . ?
O6 C21 O5 126.8(5) . . ?
O6 C21 C22 118.2(5) . . ?
O5 C21 C22 115.0(5) . . ?
N2 C22 C23 122.1(5) . . ?
N2 C22 C21 113.8(5) . . ?
C23 C22 C21 124.1(5) . . ?
C22 C23 C24 117.9(5) . . ?
C23 C24 C25 120.2(5) . . ?
C26 C25 C24 118.2(5) . . ?
C26 C25 C27 119.6(5) . . ?
C24 C25 C27 122.2(5) . . ?
N2 C26 C25 121.8(5) . . ?
O8 C27 O7 125.7(5) . . ?
O8 C27 C25 116.7(5) . . ?
O7 C27 C25 117.6(5) . . ?

loop_
_geom_bond_atom_site_label_1
_geom_bond_atom_site_label_2
_geom_bond_distance
_geom_bond_site_symmetry_2
_geom_bond_publ_flag
Gd O3 2.335(4) 1_455 ?
Gd O2 2.338(4) 4_576 ?
Gd O7 2.372(3) . ?
Gd O11 2.397(4) . ?
Gd O10 2.404(4) . ?
Gd O1 2.415(4) . ?
Gd O9 2.434(4) . ?
Gd N1 2.575(4) . ?
Cu O5 1.946(4) 3_768 ?
Cu O5 1.946(4) . ?
Cu N2 1.970(4) . ?
Cu N2 1.970(4) 3_768 ?
O1 C11 1.251(6) . ?
O2 C11 1.242(6) . ?
O2 Gd 2.338(4) 4_575 ?
O3 C17 1.274(7) . ?
O3 Gd 2.335(4) 1_655 ?
O4 C17 1.243(7) . ?
O5 C21 1.275(7) . ?
O6 C21 1.237(7) . ?
O7 C27 1.265(6) . ?
O8 C27 1.247(7) . ?
N1 C16 1.340(7) . ?
N1 C12 1.339(7) . ?
N2 C26 1.339(7) . ?
N2 C22 1.351(7) . ?
C11 C12 1.518(7) . ?
C12 C13 1.393(8) . ?
C13 C14 1.388(8) . ?
C14 C15 1.385(8) . ?
C15 C16 1.391(7) . ?
C15 C17 1.513(7) . ?
C21 C22 1.531(7) . ?
C22 C23 1.375(8) . ?
C23 C24 1.391(8) . ?
C24 C25 1.396(8) . ?
C25 C26 1.380(7) . ?
C25 C27 1.509(7) . ?
